data_7158649
loop_
_publ_author_name
'Takagi, Ryukichi'
'Tanimoto, Takaaki'

_publ_section_title
;
 Enantioselective [2 + 2] photocycloaddition of quinolone using a
 <i>C</i><sub>1</sub>-symmetric chiral phosphoric acid as a visible-light
 photocatalyst.
;
_journal_issue 19
_journal_name_full 'Organic &amp; biomolecular chemistry'
_journal_page_first 3940
_journal_page_last 3947
_journal_paper_doi 10.1039/d2ob00607c
_journal_volume 20
_journal_year 2022
_chemical_absolute_configuration ad
_chemical_formula_moiety 'C15 H19 N O'
_chemical_formula_sum 'C15 H19 N O'
_chemical_formula_weight 229.31
_chemical_melting_point 135
_chemical_name_common 1,1,2,2-tetramethyl-cyclobuta-quinolin-3(1H)-one
_space_group_crystal_system orthorhombic
_space_group_IT_number 19
_space_group_name_Hall 'P 2ac 2ab'
_space_group_name_H-M_alt 'P 21 21 21'
_atom_sites_solution_hydrogens geom
_atom_sites_solution_primary dual
_audit_creation_date 2022-03-10
_audit_creation_method
;
Olex2 1.3-ac4
(compiled 2020.11.27 svn.r5f609507 for Rigaku Oxford Diffraction, GUI svn.r6214)
;
_audit_update_record
;
2022-03-19 deposited with the CCDC.	2022-04-25 downloaded from the CCDC.
;
_cell_angle_alpha 90
_cell_angle_beta 90
_cell_angle_gamma 90
_cell_formula_units_Z 4
_cell_length_a 7.11510(10)
_cell_length_b 8.44480(10)
_cell_length_c 21.3264(2)
_cell_measurement_reflns_used 20763
_cell_measurement_temperature 100
_cell_measurement_theta_max 76.2120
_cell_measurement_theta_min 4.0680
_cell_volume 1281.41(3)
_computing_cell_refinement 'CrysAlisPro 1.171.42.27a (Rigaku OD, 2021)'
_computing_data_collection 'CrysAlisPro 1.171.42.27a (Rigaku OD, 2021)'
_computing_data_reduction 'CrysAlisPro 1.171.42.27a (Rigaku OD, 2021)'
_computing_molecular_graphics 'Olex2 1.3-ac4 (Dolomanov et al., 2009)'
_computing_publication_material 'Olex2 1.3-ac4 (Dolomanov et al., 2009)'
_computing_structure_refinement 'SHELXL 2018/3 (Sheldrick, 2015)'
_computing_structure_solution 'SHELXT 2018/2 (Sheldrick, 2018)'
_diffrn_ambient_temperature 100
_diffrn_detector 'Hybrid Pixel Array Detector'
_diffrn_detector_area_resol_mean 10.0000
_diffrn_detector_type HyPix
_diffrn_measured_fraction_theta_full 1.000
_diffrn_measured_fraction_theta_max 0.998
_diffrn_measurement_details
;
List of Runs (angles in degrees, time in seconds):

  # Type    Start    End  Width  t~exp~   \w     \q     \k     \f   Frames
#--------------------------------------------------------------------------
  1  \w   -108.00 -64.00   0.50    0.50    --  -41.38-140.00  60.00   88
  2  \w    -86.00 -60.00   0.50    0.50    --  -41.38 140.00 119.00   52
  3  \w    -66.00 -17.00   0.50    0.50    --  -41.38 130.00 -54.00   98
  4  \w     28.00 103.00   0.50    0.50    --   41.38-140.00  60.00  150
  5  \w     28.00  97.00   0.50    0.50    --   41.38-130.00-125.00  138
  6  \w   -138.00-113.00   0.50    0.50    -- -104.00-130.00-125.00   50
  7  \w   -123.00 -97.00   0.50    0.50    -- -104.00-140.00  60.00   52
  8  \w   -100.00 -75.00   0.50    0.50    -- -104.00 140.00 119.00   50
  9  \w    -73.00 -33.00   0.50    0.50    -- -104.00 130.00 -54.00   80
 10  \w     75.00 171.00   0.50    0.50    --  108.75 130.00 -54.00  192
 11  \w     94.00 120.00   0.50    0.50    --  108.75-140.00  60.00   52
 12  \w     94.00 123.00   0.50    0.50    --  108.75 140.00 119.00   58
 13  \w     38.00  64.00   0.50    0.50    --  108.75-130.00-125.00   52
 14  \w    -34.00  35.00   0.50    0.50    --  -41.38  38.00 120.00  138
 15  \w    -64.00 -37.00   0.50    0.50    --  -41.38 -19.00   0.00   54
 16  \w   -105.00 -78.00   0.50    0.50    --  -41.38 -77.00 150.00   54
 17  \w   -121.00 -82.00   0.50    0.50    --  -41.38 -19.00   0.00   78
 18  \w    -43.00 -13.00   0.50    0.50    --  -41.38 -77.00 150.00   60
 19  \w     18.00  70.00   0.50    0.50    --   41.38  77.00 -90.00  104
 20  \w     27.00  79.00   0.50    0.50    --   41.38  57.00 120.00  104
 21  \w     70.00 117.00   0.50    0.50    --   41.38  38.00 120.00   94
 22  \w     13.00  87.00   0.50    0.50    --   41.38  77.00-120.00  148
 23  \w     22.00  54.00   0.50    0.50    --   41.38  38.00 120.00   64
 24  \w     13.00  71.00   0.50    0.50    --   41.38  77.00 -30.00  116
 25  \w     20.00  98.00   0.50    0.50    --   41.38  57.00-150.00  156
 26  \w     76.00 109.00   0.50    0.50    --   41.38  77.00 -30.00   66
 27  \w     49.00  75.00   0.50    0.50    --   41.38  77.00   0.00   52
 28  \w     14.00  75.00   0.50    0.50    --   41.38  77.00 150.00  122
 29  \w     14.00  43.00   0.50    0.50    --   41.38  77.00   0.00   58
 30  \w     13.00  62.00   0.50    0.50    --   41.38  77.00  60.00   98
 31  \w     91.00 116.00   0.50    0.50    --   41.38  77.00 -90.00   50
 32  \w   -110.00 -75.00   0.50    0.50    -- -104.00 -77.00  27.76   70
 33  \w   -173.00-127.00   0.50    0.50    -- -104.00 -72.00 -16.70   92
 34  \w   -170.00-144.00   0.50    0.50    -- -104.00 -64.00  86.97   52
 35  \w   -132.00 -80.00   0.50    0.50    -- -104.00 -61.00-180.00  104
 36  \w   -101.00 -75.00   0.50    0.50    -- -104.00 -77.00   0.00   52
 37  \w   -171.00-126.00   0.50    0.50    -- -104.00 -77.00 120.00   90
 38  \w   -102.00 -76.00   0.50    0.50    -- -104.00 -77.00-180.00   52
 39  \w   -106.00 -80.00   0.50    0.50    -- -104.00 -61.00  60.00   52
 40  \w   -102.00 -77.00   0.50    0.50    -- -104.00 -72.00 -16.70   50
 41  \w   -134.00 -79.00   0.50    0.50    -- -104.00 -67.00 156.92  110
 42  \w   -100.00 -75.00   0.50    0.50    -- -104.00 -77.00  90.00   50
 43  \w   -146.00-120.00   0.50    0.50    -- -104.00 -58.00 -10.34   52
 44  \w   -118.00 -75.00   0.50    0.50    -- -104.00 -77.00 146.11   86
 45  \w   -166.00-137.00   0.50    0.50    -- -104.00 -77.00-180.00   58
 46  \w   -106.00 -80.00   0.50    0.50    -- -104.00 -61.00 -90.00   52
 47  \w   -113.00 -77.00   0.50    0.50    -- -104.00 -71.00 -88.44   72
 48  \w   -100.00 -75.00   0.50    0.50    -- -104.00 -77.00  60.00   50
 49  \w   -163.00-138.00   0.50    0.50    -- -104.00 -60.00-134.63   50
 50  \w   -105.00 -80.00   0.50    0.50    -- -104.00 -61.00  30.00   50
 51  \w   -105.00 -78.00   0.50    0.50    -- -104.00 -70.00  99.86   54
 52  \w   -103.00 -77.00   0.50    0.50    -- -104.00 -77.00 120.00   52
 53  \w   -103.00 -77.00   0.50    0.50    -- -104.00 -76.00-129.93   52
 54  \w   -109.00 -81.00   0.50    0.50    -- -104.00 -60.00-134.63   56
 55  \w   -102.00 -77.00   0.50    0.50    -- -104.00 -73.00 131.81   50
 56  \w   -104.00 -78.00   0.50    0.50    -- -104.00 -70.00 -59.62   52
 57  \w   -108.00 -83.00   0.50    0.50    -- -104.00 -54.00 -21.05   50
 58  \w   -174.00-143.00   0.50    0.50    -- -104.00 -77.00   0.00   62
 59  \w   -107.00 -82.00   0.50    0.50    -- -104.00 -58.00 -10.34   50
 60  \w   -166.00-139.00   0.50    0.50    -- -104.00 -77.00 146.11   54
 61  \w   -105.00 -80.00   0.50    0.50    -- -104.00 -65.00 143.19   50
 62  \w   -103.00 -78.00   0.50    0.50    -- -104.00 -70.00-173.22   50
 63  \w   -148.00 -77.00   0.50    0.50    -- -104.00 -72.00-107.05  142
 64  \w   -168.00-142.00   0.50    0.50    -- -104.00 -77.00-150.00   52
 65  \w   -104.00 -76.00   0.50    0.50    -- -104.00 -77.00-150.00   56
 66  \w   -104.00 -79.00   0.50    0.50    -- -104.00 -66.00 117.05   50
 67  \w   -100.00 -75.00   0.50    0.50    -- -104.00 -77.00 -60.00   50
 68  \w   -100.00 -75.00   0.50    0.50    -- -104.00 -77.00 -92.69   50
 69  \w   -175.00-140.00   0.50    0.50    -- -104.00 -77.00 -92.69   70
 70  \w   -102.00 -77.00   0.50    0.50    -- -104.00 -71.00 -49.22   50
 71  \w   -163.00-137.00   0.50    0.50    -- -104.00 -77.00 -60.00   52
 72  \w   -126.00 -82.00   0.50    0.50    -- -104.00 -64.00  86.97   88
 73  \w   -106.00 -81.00   0.50    0.50    -- -104.00 -65.00 148.70   50
 74  \w   -103.00 -78.00   0.50    0.50    -- -104.00 -70.00 -26.31   50
 75  \w   -100.00 -75.00   0.50    0.50    -- -104.00 -77.00 -30.00   50
 76  \w     80.00 112.00   0.50    0.50    --  108.75-125.00 -90.00   64
 77  \w     77.00 112.00   0.50    0.50    --  108.75-125.00 150.00   70
 78  \w     44.00  72.00   0.50    0.50    --  108.75-125.00 -90.00   56
 79  \w     53.00  97.00   0.50    0.50    --  108.75-125.00-150.00   88
 80  \w     39.00  72.00   0.50    0.50    --  108.75-125.00 150.00   66
 81  \w     36.00  67.00   0.50    0.50    --  108.75 -61.00  60.00   62
 82  \w     38.00  73.00   0.50    0.50    --  108.75 -61.00-180.00   70
 83  \w     40.00  70.00   0.50    0.50    --  108.75 -77.00-120.00   60
 84  \w    152.00 177.00   0.50    0.50    --  108.75  77.00  90.00   50
 85  \w     81.00 146.00   0.50    0.50    --  108.75  77.00  90.00  130
 86  \w     37.00  71.00   0.50    0.50    --  108.75 -61.00 120.00   68
 87  \w     53.00 105.00   0.50    0.50    --  108.75 -95.00   0.00  104
 88  \w     59.00  85.00   0.50    0.50    --  108.75 -95.00-150.00   52
 89  \w    113.00 147.00   0.50    0.50    --  108.75  77.00 -90.00   68
 90  \w     85.00 110.00   0.50    0.50    --  108.75  77.00 -90.00   50
 91  \w    120.00 174.00   0.50    0.50    --  108.75  30.00  60.00  108
 92  \w     85.00 145.00   0.50    0.50    --  108.75  61.00 -30.00  120
 93  \w     89.00 114.00   0.50    0.50    --  108.75  30.00  60.00   50
 94  \w     95.00 165.00   0.50    0.50    --  108.75  61.00-150.00  140
 95  \w     80.00 178.00   0.50    0.50    --  108.75  77.00 150.00  196
 96  \w     69.00 107.00   0.50    0.50    --  108.75-125.00   0.00   76
 97  \w    126.00 175.00   0.50    0.50    --  108.75  45.00  90.00   98
 98  \w     85.00 135.00   0.50    0.50    --  108.75  61.00-120.00  100
 99  \w     38.00  64.00   0.50    0.50    --  108.75-125.00   0.00   52
100  \w     89.00 115.00   0.50    0.50    --  108.75  45.00  90.00   52
101  \w     40.00 106.00   0.50    0.50    --  108.75 -77.00  60.00  132
102  \w    142.00 178.00   0.50    0.50    --  108.75  77.00  30.00   72
103  \w    141.00 175.00   0.50    0.50    --  108.75  45.00   0.00   68
104  \w     80.00 105.00   0.50    0.50    --  108.75 -95.00 -60.00   50
105  \w     90.00 122.00   0.50    0.50    --  108.75  45.00   0.00   64
106  \w     38.00  74.00   0.50    0.50    --  108.75 -95.00 -60.00   72
107  \w    108.00 171.00   0.50    0.50    --  108.75  77.00-180.00  126
108  \w    143.00 173.00   0.50    0.50    --  108.75  45.00-120.00   60
109  \w     45.00  91.00   0.50    0.50    --  108.75 -77.00  30.00   92
110  \w    127.00 153.00   0.50    0.50    --  108.75  77.00 -60.00   52
111  \w     83.00 115.00   0.50    0.50    --  108.75  77.00 -60.00   64
112  \w     96.00 121.00   0.50    0.50    --  108.75  45.00-120.00   50
113  \w    135.00 161.00   0.50    0.50    --  108.75  77.00  60.00   52
114  \w     95.00 175.00   0.50    0.50    --  108.75  77.00 120.00  160
115  \w     80.00 106.00   0.50    0.50    --  108.75  77.00  60.00   52
116  \w     93.00 167.00   0.50    0.50    --  108.75  45.00 -90.00  148
117  \w     67.00 102.00   0.50    0.50    --  108.75 -95.00-120.00   70
118  \w     84.00 137.00   0.50    0.50    --  108.75  77.00  30.00  106
;
_diffrn_measurement_device 'four-circle diffractometer'
_diffrn_measurement_device_type 'XtaLAB Synergy R, DW system, HyPix'
_diffrn_measurement_method '\w scans'
_diffrn_orient_matrix_type 'CrysAlisPro convention (1999,Acta A55,543-557)'
_diffrn_orient_matrix_UB_11 0.1191121000
_diffrn_orient_matrix_UB_12 -0.1523191000
_diffrn_orient_matrix_UB_13 -0.0000904000
_diffrn_orient_matrix_UB_21 -0.0069407000
_diffrn_orient_matrix_UB_22 -0.0036612000
_diffrn_orient_matrix_UB_23 -0.0721654000
_diffrn_orient_matrix_UB_31 0.1807540000
_diffrn_orient_matrix_UB_32 0.1003112000
_diffrn_orient_matrix_UB_33 -0.0027811000
_diffrn_radiation_monochromator mirror
_diffrn_radiation_probe x-ray
_diffrn_radiation_type 'Cu K\a'
_diffrn_radiation_wavelength 1.54184
_diffrn_reflns_av_R_equivalents 0.0348
_diffrn_reflns_av_unetI/netI 0.0130
_diffrn_reflns_Laue_measured_fraction_full 1.000
_diffrn_reflns_Laue_measured_fraction_max 0.998
_diffrn_reflns_limit_h_max 8
_diffrn_reflns_limit_h_min -8
_diffrn_reflns_limit_k_max 10
_diffrn_reflns_limit_k_min -10
_diffrn_reflns_limit_l_max 26
_diffrn_reflns_limit_l_min -26
_diffrn_reflns_number 35155
_diffrn_reflns_point_group_measured_fraction_full 1.000
_diffrn_reflns_point_group_measured_fraction_max 0.994
_diffrn_reflns_theta_full 67.684
_diffrn_reflns_theta_max 76.621
_diffrn_reflns_theta_min 4.146
_diffrn_source 'Rotating-anode X-ray tube'
_diffrn_source_type 'Rigaku (Cu) X-ray Source'
_exptl_absorpt_coefficient_mu 0.574
_exptl_absorpt_correction_T_max 1.00000
_exptl_absorpt_correction_T_min 0.84190
_exptl_absorpt_correction_type multi-scan
_exptl_absorpt_process_details
;
CrysAlisPro 1.171.42.27a (Rigaku Oxford Diffraction, 2021)
Empirical absorption correction using spherical harmonics,
implemented in SCALE3 ABSPACK scaling algorithm.
;
_exptl_crystal_colour 'clear colourless'
_exptl_crystal_colour_lustre clear
_exptl_crystal_colour_primary colourless
_exptl_crystal_density_diffrn 1.189
_exptl_crystal_description needle
_exptl_crystal_F_000 496
_exptl_crystal_size_max 0.08
_exptl_crystal_size_mid 0.07
_exptl_crystal_size_min 0.03
_refine_diff_density_max 0.147
_refine_diff_density_min -0.177
_refine_diff_density_rms 0.039
_refine_ls_abs_structure_details
;
 Flack x determined using 1062 quotients [(I+)-(I-)]/[(I+)+(I-)]
 (Parsons, Flack and Wagner, Acta Cryst. B69 (2013) 249-259).
;
_refine_ls_abs_structure_Flack 0.05(6)
_refine_ls_extinction_method none
_refine_ls_goodness_of_fit_ref 1.020
_refine_ls_hydrogen_treatment constr
_refine_ls_matrix_type full
_refine_ls_number_parameters 158
_refine_ls_number_reflns 2676
_refine_ls_number_restraints 0
_refine_ls_restrained_S_all 1.020
_refine_ls_R_factor_all 0.0304
_refine_ls_R_factor_gt 0.0295
_refine_ls_shift/su_max 0.000
_refine_ls_shift/su_mean 0.000
_refine_ls_structure_factor_coef Fsqd
_refine_ls_weighting_details 'w=1/[\s^2^(Fo^2^)+(0.0473P)^2^+0.2464P] where P=(Fo^2^+2Fc^2^)/3'
_refine_ls_weighting_scheme calc
_refine_ls_wR_factor_gt 0.0765
_refine_ls_wR_factor_ref 0.0773
_reflns_Friedel_coverage 0.700
_reflns_Friedel_fraction_full 1.000
_reflns_Friedel_fraction_max 0.989
_reflns_number_gt 2604
_reflns_number_total 2676
_reflns_threshold_expression 'I > 2\s(I)'
_cod_data_source_file d2ob00607c2.cif
_cod_data_source_block exp_472
_cod_depositor_comments 'Adding full bibliography for 7158649.cif.'
_cod_database_code 7158649
_shelx_shelxl_version_number 2018/3
_chemical_oxdiff_formula C15H19N1O1
_shelx_space_group_comment
;
The symmetry employed for this shelxl refinement is uniquely defined
by the following loop, which should always be used as a source of
symmetry information in preference to the above space-group names.
They are only intended as comments.
;
_shelx_estimated_absorpt_t_max 0.983
_shelx_estimated_absorpt_t_min 0.956
_reflns_odcompleteness_completeness 100.00
_reflns_odcompleteness_iscentric 1
_reflns_odcompleteness_theta 30.90
_olex2_refinement_description
;
1. Fixed Uiso
 At 1.2 times of:
  All C(H) groups, All N(H) groups
 At 1.5 times of:
  All C(H,H,H) groups
2.a Ternary CH refined with riding coordinates:
 C3(H3), C4(H4)
2.b Aromatic/amide H refined with riding coordinates:
 N1(H1), C6(H6), C7(H7), C8(H8), C9(H9)
2.c Idealised Me refined as rotating group:
 C12(H12A,H12B,H12C), C13(H13A,H13B,H13C), C14(H14A,H14B,H14C), C15(H15A,H15B,
 H15C)
;
_olex2_submission_special_instructions 'No special instructions were received'
_oxdiff_exptl_absorpt_empirical_details
;
Empirical correction (ABSPACK) includes:
- Absorption correction using spherical harmonics
- Frame scaling
;
_oxdiff_exptl_absorpt_empirical_full_max 1.305
_oxdiff_exptl_absorpt_empirical_full_min 0.810

loop_
_space_group_symop_operation_xyz
'x, y, z'
'-x+1/2, -y, z+1/2'
'-x, y+1/2, -z+1/2'
'x+1/2, -y+1/2, -z'

loop_
_atom_site_label
_atom_site_type_symbol
_atom_site_fract_x
_atom_site_fract_y
_atom_site_fract_z
_atom_site_U_iso_or_equiv
_atom_site_adp_type
_atom_site_occupancy
_atom_site_site_symmetry_order
_atom_site_calc_flag
_atom_site_refinement_flags_posn
_atom_site_refinement_flags_adp
_atom_site_refinement_flags_occupancy
_atom_site_disorder_assembly
_atom_site_disorder_group
O1 O 0.40626(15) 0.21011(13) 0.51946(5) 0.0231(2) Uani 1 1 d . . . . .
N1 N 0.58134(17) 0.42731(14) 0.53678(6) 0.0183(3) Uani 1 1 d . . . . .
H1 H 0.675529 0.380496 0.517507 0.022 Uiso 1 1 calc R U . . .
C1 C 0.2909(2) 0.47601(18) 0.67549(6) 0.0199(3) Uani 1 1 d . . . . .
C2 C 0.1896(2) 0.33907(17) 0.63810(7) 0.0190(3) Uani 1 1 d . . . . .
C3 C 0.2559(2) 0.41985(17) 0.57542(6) 0.0174(3) Uani 1 1 d . . . . .
H3 H 0.147907 0.435925 0.546078 0.021 Uiso 1 1 calc R U . . .
C4 C 0.2993(2) 0.57281(17) 0.61254(6) 0.0177(3) Uani 1 1 d . . . . .
H4 H 0.190069 0.647081 0.610060 0.021 Uiso 1 1 calc R U . . .
C5 C 0.4767(2) 0.65805(17) 0.59605(7) 0.0178(3) Uani 1 1 d . . . . .
C6 C 0.5133(2) 0.81153(18) 0.61694(7) 0.0222(3) Uani 1 1 d . . . . .
H6 H 0.422407 0.864546 0.641911 0.027 Uiso 1 1 calc R U . . .
C7 C 0.6802(2) 0.88848(19) 0.60199(7) 0.0246(3) Uani 1 1 d . . . . .
H7 H 0.703181 0.992712 0.616883 0.030 Uiso 1 1 calc R U . . .
C8 C 0.8129(2) 0.81188(19) 0.56512(7) 0.0235(3) Uani 1 1 d . . . . .
H8 H 0.927231 0.863841 0.554868 0.028 Uiso 1 1 calc R U . . .
C9 C 0.7792(2) 0.65961(18) 0.54315(7) 0.0208(3) Uani 1 1 d . . . . .
H9 H 0.869418 0.608069 0.517423 0.025 Uiso 1 1 calc R U . . .
C10 C 0.6124(2) 0.58280(17) 0.55903(6) 0.0177(3) Uani 1 1 d . . . . .
C11 C 0.4196(2) 0.34382(17) 0.54247(6) 0.0177(3) Uani 1 1 d . . . . .
C12 C 0.1828(3) 0.5542(2) 0.72864(8) 0.0304(4) Uani 1 1 d . . . . .
H12A H 0.061908 0.592956 0.712877 0.046 Uiso 1 1 calc R U . . .
H12B H 0.255943 0.643196 0.745196 0.046 Uiso 1 1 calc R U . . .
H12C H 0.160995 0.476787 0.762092 0.046 Uiso 1 1 calc R U . . .
C13 C 0.4858(2) 0.4292(2) 0.69915(7) 0.0256(3) Uani 1 1 d . . . . .
H13A H 0.473030 0.354143 0.733940 0.038 Uiso 1 1 calc R U . . .
H13B H 0.552563 0.523846 0.713660 0.038 Uiso 1 1 calc R U . . .
H13C H 0.556789 0.379567 0.665029 0.038 Uiso 1 1 calc R U . . .
C14 C -0.0243(2) 0.3475(2) 0.64251(8) 0.0248(3) Uani 1 1 d . . . . .
H14A H -0.063984 0.320189 0.685171 0.037 Uiso 1 1 calc R U . . .
H14B H -0.080042 0.272566 0.612737 0.037 Uiso 1 1 calc R U . . .
H14C H -0.066292 0.455044 0.632456 0.037 Uiso 1 1 calc R U . . .
C15 C 0.2511(2) 0.16957(19) 0.65147(8) 0.0264(4) Uani 1 1 d . . . . .
H15A H 0.387568 0.160898 0.646213 0.040 Uiso 1 1 calc R U . . .
H15B H 0.188192 0.097455 0.622228 0.040 Uiso 1 1 calc R U . . .
H15C H 0.217186 0.141344 0.694584 0.040 Uiso 1 1 calc R U . . .

loop_
_atom_site_aniso_label
_atom_site_aniso_U_11
_atom_site_aniso_U_22
_atom_site_aniso_U_33
_atom_site_aniso_U_23
_atom_site_aniso_U_13
_atom_site_aniso_U_12
O1 0.0198(5) 0.0208(5) 0.0286(5) -0.0089(4) -0.0007(4) -0.0009(4)
N1 0.0166(6) 0.0180(6) 0.0203(5) -0.0036(5) 0.0016(5) 0.0015(5)
C1 0.0207(7) 0.0216(7) 0.0174(7) -0.0009(6) 0.0017(6) 0.0013(6)
C2 0.0191(7) 0.0185(7) 0.0196(7) 0.0016(6) 0.0004(5) 0.0013(6)
C3 0.0154(7) 0.0177(7) 0.0191(6) -0.0009(5) -0.0010(5) 0.0010(6)
C4 0.0178(7) 0.0165(6) 0.0189(6) -0.0012(5) 0.0010(5) 0.0025(6)
C5 0.0197(7) 0.0166(7) 0.0173(6) 0.0008(5) -0.0015(5) 0.0015(6)
C6 0.0279(8) 0.0171(7) 0.0216(7) -0.0014(6) 0.0010(6) 0.0021(6)
C7 0.0331(9) 0.0161(7) 0.0246(7) -0.0003(6) -0.0004(6) -0.0033(6)
C8 0.0250(8) 0.0219(7) 0.0236(7) 0.0044(6) 0.0002(6) -0.0056(6)
C9 0.0218(7) 0.0219(7) 0.0187(6) 0.0022(6) 0.0009(6) 0.0005(6)
C10 0.0204(7) 0.0162(7) 0.0164(6) 0.0005(5) -0.0021(5) 0.0017(6)
C11 0.0169(7) 0.0196(7) 0.0165(6) -0.0014(5) -0.0025(5) 0.0017(6)
C12 0.0343(9) 0.0329(9) 0.0240(7) -0.0062(7) 0.0093(7) -0.0012(8)
C13 0.0231(8) 0.0324(8) 0.0212(7) 0.0038(6) -0.0033(6) -0.0012(7)
C14 0.0188(8) 0.0290(8) 0.0266(8) 0.0058(6) 0.0012(6) -0.0013(6)
C15 0.0291(9) 0.0201(7) 0.0301(8) 0.0036(6) 0.0003(6) 0.0010(7)

loop_
_atom_type_symbol
_atom_type_description
_atom_type_scat_dispersion_real
_atom_type_scat_dispersion_imag
_atom_type_scat_source
C C 0.0181 0.0091 'International Tables Vol C Tables 4.2.6.8 and 6.1.1.4'
H H 0.0000 0.0000 'International Tables Vol C Tables 4.2.6.8 and 6.1.1.4'
N N 0.0311 0.0180 'International Tables Vol C Tables 4.2.6.8 and 6.1.1.4'
O O 0.0492 0.0322 'International Tables Vol C Tables 4.2.6.8 and 6.1.1.4'

loop_
_exptl_crystal_face_index_h
_exptl_crystal_face_index_k
_exptl_crystal_face_index_l
_exptl_crystal_face_perp_dist
0 0 -1 0.0186
0 0 1 0.0130
1 1 -1 0.0305
-1 -1 1 0.0382
-1 0 -1 0.0341
1 0 1 0.0356
0 -1 1 0.0391
0 1 -1 0.0257
0 -2 -1 0.0334
2 -1 -2 0.0349
0 -1 -2 0.0224

loop_
_geom_angle_atom_site_label_1
_geom_angle_atom_site_label_2
_geom_angle_atom_site_label_3
_geom_angle
_geom_angle_site_symmetry_1
_geom_angle_site_symmetry_3
_geom_angle_publ_flag
C11 N1 C10 125.89(12) . . ?
C4 C1 C2 88.11(10) . . ?
C12 C1 C2 117.64(13) . . ?
C12 C1 C4 115.46(13) . . ?
C12 C1 C13 108.97(13) . . ?
C13 C1 C2 113.05(13) . . ?
C13 C1 C4 112.45(12) . . ?
C3 C2 C1 88.55(11) . . ?
C14 C2 C1 112.95(13) . . ?
C14 C2 C3 109.33(12) . . ?
C15 C2 C1 117.54(13) . . ?
C15 C2 C3 118.71(12) . . ?
C15 C2 C14 108.57(13) . . ?
C4 C3 C2 89.26(10) . . ?
C11 C3 C2 116.36(12) . . ?
C11 C3 C4 116.17(12) . . ?
C3 C4 C1 89.73(10) . . ?
C5 C4 C1 118.89(12) . . ?
C5 C4 C3 116.77(12) . . ?
C6 C5 C4 121.99(14) . . ?
C6 C5 C10 118.23(15) . . ?
C10 C5 C4 119.77(13) . . ?
C7 C6 C5 121.36(15) . . ?
C8 C7 C6 119.52(15) . . ?
C7 C8 C9 120.32(15) . . ?
C8 C9 C10 119.70(14) . . ?
C5 C10 N1 120.19(13) . . ?
C9 C10 N1 118.94(13) . . ?
C9 C10 C5 120.86(14) . . ?
O1 C11 N1 120.35(13) . . ?
O1 C11 C3 121.11(13) . . ?
N1 C11 C3 118.51(12) . . ?

loop_
_geom_bond_atom_site_label_1
_geom_bond_atom_site_label_2
_geom_bond_distance
_geom_bond_site_symmetry_2
_geom_bond_publ_flag
O1 C11 1.2348(18) . ?
N1 C10 1.4136(19) . ?
N1 C11 1.3553(19) . ?
C1 C2 1.579(2) . ?
C1 C4 1.5729(19) . ?
C1 C12 1.520(2) . ?
C1 C13 1.528(2) . ?
C2 C3 1.5730(19) . ?
C2 C14 1.527(2) . ?
C2 C15 1.524(2) . ?
C3 C4 1.5462(19) . ?
C3 C11 1.5042(19) . ?
C4 C5 1.495(2) . ?
C5 C6 1.395(2) . ?
C5 C10 1.400(2) . ?
C6 C7 1.390(2) . ?
C7 C8 1.389(2) . ?
C8 C9 1.389(2) . ?
C9 C10 1.394(2) . ?

loop_
_exptl_oxdiff_crystal_face_indexfrac_h
_exptl_oxdiff_crystal_face_indexfrac_k
_exptl_oxdiff_crystal_face_indexfrac_l
_exptl_oxdiff_crystal_face_x
_exptl_oxdiff_crystal_face_y
_exptl_oxdiff_crystal_face_z
0.0002 0.0003 -0.9992 0.0001 0.0721 0.0028
-0.0002 -0.0003 0.9992 -0.0001 -0.0721 -0.0028
1.0003 1.0002 -0.9790 -0.0331 0.0600 0.2839
-1.0003 -1.0002 0.9790 0.0331 -0.0600 -0.2839
-0.9992 -0.0002 -1.0121 -0.1189 0.0800 -0.1778
0.9992 0.0002 1.0121 0.1189 -0.0800 0.1778
-0.0008 -0.9998 0.9919 0.1521 -0.0679 -0.1032
0.0008 0.9998 -0.9919 -0.1521 0.0679 0.1032
-0.0011 -1.9987 -1.0140 0.3044 0.0805 -0.1979
1.9986 -0.9980 -1.9800 0.3902 0.1327 0.2666
-0.0003 -0.9989 -2.0058 0.1523 0.1484 -0.0947
